data_7063722
loop_
_publ_author_name
'Yang, Tinghai'
'Xiao, Rengui'
'Lu, Fenglian'
'Ke, Xiang'
'Wang, Mengxia'
'Wang, Keliang'

_publ_section_title
;
 Conductivity enhancement mechanism and application of NiCo-MOF hollow
 sphere electrode materials in lithium-ion batteries
;
_journal_issue 16
_journal_name_full 'New Journal of Chemistry'
_journal_page_first 6674
_journal_page_last 6683
_journal_paper_doi 10.1039/D5NJ00121H
_journal_volume 49
_journal_year 2025
_chemical_formula_sum 'C45 H54 N6 Ni3 O24'
_space_group_IT_number 193
_space_group_name_Hall '-P 6c 2'
_space_group_name_H-M_alt 'P 63/m c m'
_symmetry_cell_setting hexagonal
_symmetry_Int_Tables_number 193
_symmetry_space_group_name_H-M 'P 63/m c m'
_audit_creation_date 2007-10-17
_audit_creation_method CSD-ConQuest-V1
_cell_angle_alpha 90
_cell_angle_beta 90
_cell_angle_gamma 120
_cell_formula_units_Z 2
_cell_length_a 16.609(2)
_cell_length_b 16.609(2)
_cell_length_c 14.325(3)
_cell_volume 3422.3(9)
_cod_data_source_file d5nj00121h1.cif
_cod_data_source_block CSD_CIF_ADOLUB
_cod_depositor_comments 'Adding full bibliography for 7063722.cif.'
_cod_database_code 7063722

loop_
_symmetry_equiv_pos_site_id
_symmetry_equiv_pos_as_xyz
1 x,y,z
2 -y,x-y,z
3 -x+y,-x,z
4 y,-x+y,1/2+z
5 x-y,x,1/2+z
6 y,x,1/2-z
7 -x+y,y,-z
8 x,x-y,-z
9 -x,-y,1/2+z
10 x-y,-y,1/2-z
11 -x,-x+y,1/2-z
12 -y,-x,-z
13 -x,-y,-z
14 y,-x+y,-z
15 x-y,x,-z
16 -y,x-y,-1/2-z
17 -x+y,-x,-1/2-z
18 -y,-x,-1/2+z
19 x-y,-y,z
20 -x,-x+y,z
21 x,y,-1/2-z
22 -x+y,y,-1/2+z
23 x,x-y,-1/2+z
24 y,x,z

loop_
_atom_site_label
_atom_site_type_symbol
_atom_site_fract_x
_atom_site_fract_y
_atom_site_fract_z
Ni1 Ni 0.67976(4) 0.00000 0.25000
C1 C 0.8257(4) 0.00000 0.25000
C2 C 0.9166(3) 0.00000 0.25000
C3 C 1.00000 0.0836(3) 0.25000
H1 H 1.00000 0.13960 0.25000
C4 C 0.6091(3) 0.1377(3) 0.25000
C5 C 0.6389(3) 0.2398(3) 0.25000
C6 C 0.7319(3) 0.3056(3) 0.25000
H2 H 0.77620 0.28690 0.25000
C7 C 0.6728(7) -0.0298(7) 0.0593(11)
H3 H 0.65320 -0.08510 0.02700
C8 C 0.7439(13) 0.0835(12) -0.1089(11)
H4 H 0.73150 0.06310 -0.17270
H5 H 0.80900 0.10930 -0.09610
H6 H 0.72660 0.13000 -0.09850
N1 N 0.6869(6) 0.00000 -0.0436(7)
O1 O 0.8259(2) 0.0752(2) 0.25000
O2 O 0.6676(2) 0.1148(2) 0.25000
O3 O 0.5236(2) 0.0829(2) 0.25000
O4 O 0.6741(6) 0.00000 0.1144(6)
Ni1B Ni 1.32024(4) 0.32024 0.25000
Ni1A Ni 1.00000(4) -0.32024 0.25000
Ni1A* Ni 1.00000(4) 0.67976 0.25000
Ni1B* Ni 0.32024(4) 0.32024 0.25000
Ni1B** Ni 0.32024(4) -0.67976 0.25000
Ni1A** Ni 0.00000(4) -0.32024 0.25000
C1B C 1.1743(4) 0.17430 0.25000
C1A C 1.0000(4) -0.17430 0.25000
C2B C 1.0834(3) 0.08340 0.25000
C2A C 1.0000(3) -0.08340 0.25000
C3B C 1.08360 0.0000(3) 0.25000
C3A C 0.91640 -0.0836(3) 0.25000
H1A H 0.86040 -0.13960 0.25000
H1B H 1.13960 0.00000 0.25000
C4A C 0.8623(3) 0.4714(3) 0.25000
C4B C 0.5286(3) 0.3909(3) 0.25000
C4R C 0.4714(3) -0.1377(3) 0.25000
C4S C 0.3909(3) -0.4714(3) 0.25000
C4E C 0.1377(3) -0.3909(3) 0.25000
C5A C 0.7602(3) 0.3991(3) 0.25000
C5B C 0.6009(3) 0.3611(3) 0.25000
C5R C 0.3991(3) -0.2398(3) 0.25000
C5S C 0.3611(3) -0.3991(3) 0.25000
C5E C 0.2398(3) -0.3611(3) 0.25000
C6A C 0.6944(3) 0.4263(3) 0.25000
C6B C 0.5737(3) 0.2681(3) 0.25000
C6R C 0.4263(3) -0.3056(3) 0.25000
C6S C 0.2681(3) -0.4263(3) 0.25000
C6E C 0.3056(3) -0.2681(3) 0.25000
H2B H 0.51070 0.22380 0.25000
H2A H 0.71310 0.48930 0.25000
H2R H 0.48930 -0.28690 0.25000
H2E H 0.28690 -0.22380 0.25000
H2S H 0.22380 -0.48930 0.25000
C7R C 0.7026(7) 0.0298(7) 0.0593(11)
C7T C 0.6728(7) -0.0298(7) 0.4407(11)
C7I C 0.7026(7) 0.0298(7) 0.4407(11)
C7B C 1.2974(7) 0.3272(7) 0.0593(11)
C7S C 1.3272(7) 0.2974(7) 0.0593(11)
C7P C 1.2974(7) 0.3272(7) 0.4407(11)
C7J C 1.3272(7) 0.2974(7) 0.4407(11)
C7A C 1.0298(7) -0.2974(7) 0.0593(11)
C7W C 0.9702(7) -0.3272(7) 0.0593(11)
C7O C 1.0298(7) -0.2974(7) 0.4407(11)
C7E C 0.9702(7) -0.3272(7) 0.4407(11)
H3R H 0.73830 0.08510 0.02700
H3T H 0.65320 -0.08510 0.47300
H3I H 0.73830 0.08510 0.47300
H3B H 1.26170 0.34680 0.02700
H3S H 1.34680 0.26170 0.02700
H3P H 1.26170 0.34680 0.47300
H3J H 1.34680 0.26170 0.47300
H3A H 1.08510 -0.26170 0.02700
H3W H 0.91490 -0.34680 0.02700
H3O H 1.08510 -0.26170 0.47300
H3E H 0.91490 -0.34680 0.47300
C8R C 0.6604(13) -0.0835(12) -0.1089(11)
C8T C 0.7439(13) 0.0835(12) 0.6089(11)
C8I C 0.6604(13) -0.0835(12) 0.6089(11)
C8B C 1.3396(13) 0.2561(12) -0.1089(11)
C8S C 1.2561(13) 0.3396(12) -0.1089(11)
C8P C 1.3396(13) 0.2561(12) 0.6089(11)
C8J C 1.2561(13) 0.3396(12) 0.6089(11)
C8A C 0.9165(13) -0.3396(12) -0.1089(11)
C8W C 1.0835(13) -0.2561(12) -0.1089(11)
C8O C 0.9165(13) -0.3396(12) 0.6089(11)
C8E C 1.0835(13) -0.2561(12) 0.6089(11)
H4R H 0.66840 -0.06310 -0.17270
H4T H 0.73150 0.06310 0.67270
H4I H 0.66840 -0.06310 0.67270
H4B H 1.33160 0.26850 -0.17270
H4S H 1.26850 0.33160 -0.17270
H4P H 1.33160 0.26850 0.67270
H4J H 1.26850 0.33160 0.67270
H4A H 0.93690 -0.33160 -0.17270
H4W H 1.06310 -0.26850 -0.17270
H4O H 0.93690 -0.33160 0.67270
H4E H 1.06310 -0.26850 0.67270
H5R H 0.69970 -0.10930 -0.09610
H5T H 0.80900 0.10930 0.59610
H5I H 0.69970 -0.10930 0.59610
H5B H 1.30030 0.19100 -0.09610
H5S H 1.19100 0.30030 -0.09610
H5P H 1.30030 0.19100 0.59610
H5J H 1.19100 0.30030 0.59610
H5A H 0.89070 -0.30030 -0.09610
H5W H 1.10930 -0.19100 -0.09610
H5O H 0.89070 -0.30030 0.59610
H5E H 1.10930 -0.19100 0.59610
H6R H 0.59660 -0.13000 -0.09850
H6T H 0.72660 0.13000 0.59850
H6I H 0.59660 -0.13000 0.59850
H6B H 1.40340 0.27340 -0.09850
H6S H 1.27340 0.40340 -0.09850
H6P H 1.40340 0.27340 0.59850
H6J H 1.27340 0.40340 0.59850
H6A H 0.87000 -0.40340 -0.09850
H6W H 1.13000 -0.27340 -0.09850
H6O H 0.87000 -0.40340 0.59850
H6E H 1.13000 -0.27340 0.59850
N1T N 0.6869(6) 0.00000 0.5436(7)
N1B N 1.3131(6) 0.31310 -0.0436(7)
N1P N 1.3131(6) 0.31310 0.5436(7)
N1A N 1.0000(6) -0.31310 -0.0436(7)
N1E N 1.0000(6) -0.31310 0.5436(7)
O1B O 1.2493(2) 0.1741(2) 0.25000
O1S O 1.1741(2) 0.2493(2) 0.25000
O1A O 0.9248(2) -0.2493(2) 0.25000
O1E O 1.0752(2) -0.1741(2) 0.25000
O1R O 0.7507(2) -0.0752(2) 0.25000
O2A O 0.8852(2) 0.5528(2) 0.25000
O2B O 0.4472(2) 0.3324(2) 0.25000
O2R O 0.5528(2) -0.1148(2) 0.25000
O2S O 0.3324(2) -0.5528(2) 0.25000
O2E O 0.1148(2) -0.3324(2) 0.25000
O2B* O 1.4472(2) 0.3324(2) 0.25000
O2S* O 1.3324(2) 0.4472(2) 0.25000
O2A* O 0.8852(2) -0.4472(2) 0.25000
O2E* O 1.1148(2) -0.3324(2) 0.25000
O3A O 0.9171(2) 0.4407(2) 0.25000
O3B O 0.5593(2) 0.4764(2) 0.25000
O3R O 0.4407(2) -0.0829(2) 0.25000
O3S O 0.4764(2) -0.4407(2) 0.25000
O3E O 0.0829(2) -0.4764(2) 0.25000
O4T O 0.6741(6) 0.00000 0.3856(6)
O4B O 1.3259(6) 0.32590 0.1144(6)
O4P O 1.3259(6) 0.32590 0.3856(6)
O4A O 1.0000(6) -0.32590 0.1144(6)
O4E O 1.0000(6) -0.32590 0.3856(6)

loop_
_atom_type_symbol
_atom_type_radius_bond
C 0.68
H 0.23
N 0.68
Ni 1.30
O 0.68
